data_4311696
loop_
_publ_author_name
'Mitsuru Kondo'
'Yasuhiko Irie'
'Yusuke Shimizu'
'Makoto Miyazawa'
'Hiroyuki Kawaguchi'
'Akira Nakamura'
'Tetsuyoshi Naito'
'Kenji Maeda'
'Fumio Uchida'

_publ_section_title
;
 Dynamic Coordination Polymers with 4,4'-Oxybis(benzoate): Reversible
 Transformations of Nano- and Nonporous Coordination Frameworks Responding
 to Present Solvents
;
_journal_name_full 'Inorganic Chemistry'
_journal_page_first 6139
_journal_page_last 6141
_journal_paper_doi 10.1021/ic0496166
_journal_volume 43
_journal_year 2004
_chemical_formula_moiety 'C14 H10 O6 Zn '
_chemical_formula_sum 'C14 H10 O6 Zn'
_chemical_formula_weight 339.61
_space_group_IT_number 13
_symmetry_cell_setting monoclinic
_symmetry_Int_Tables_number 13
_symmetry_space_group_name_Hall '-P 2ya'
_symmetry_space_group_name_H-M 'P 1 2/a 1'
_cell_angle_alpha 90
_cell_angle_beta 103.572(10)
_cell_angle_gamma 90
_cell_formula_units_Z 2
_cell_length_a 7.391(6)
_cell_length_b 6.273(5)
_cell_length_c 14.256(11)
_cell_measurement_reflns_used 2668
_cell_measurement_temperature 293.1
_cell_measurement_theta_max 15.5
_cell_measurement_theta_min 1.4
_cell_volume 642.5(9)
_computing_cell_refinement CrystalClear
_computing_data_collection CrystalClear
_computing_data_reduction CrystalStructure
_computing_publication_material 'CrystalStructure Ver. 2.00'
_computing_structure_refinement CRYSTALS
_computing_structure_solution SIR92
_diffrn_detector_area_resol_mean 14.62
_diffrn_measured_fraction_theta_full 0.9096
_diffrn_measured_fraction_theta_max 0.9096
_diffrn_measurement_device_type 'Rigaku Mercury'
_diffrn_measurement_method \w
_diffrn_radiation_type 'Mo K\a'
_diffrn_radiation_wavelength 0.7107
_diffrn_reflns_av_R_equivalents 0.028
_diffrn_reflns_limit_h_max 10
_diffrn_reflns_limit_h_min -10
_diffrn_reflns_limit_k_max 8
_diffrn_reflns_limit_k_min -7
_diffrn_reflns_limit_l_max 16
_diffrn_reflns_limit_l_min -20
_diffrn_reflns_number 5391
_diffrn_reflns_theta_full 31.20
_diffrn_reflns_theta_max 31.20
_exptl_absorpt_coefficient_mu 1.937
_exptl_absorpt_correction_type none
_exptl_crystal_colour colorless
_exptl_crystal_density_diffrn 1.755
_exptl_crystal_density_method 'not measured'
_exptl_crystal_description prism
_exptl_crystal_size_max 0.20
_exptl_crystal_size_mid 0.20
_exptl_crystal_size_min 0.20
_refine_diff_density_max 0.63
_refine_diff_density_min -0.86
_refine_ls_extinction_method none
_refine_ls_goodness_of_fit_ref 2.632
_refine_ls_hydrogen_treatment refall
_refine_ls_number_parameters 101
_refine_ls_number_reflns 1660
_refine_ls_R_factor_gt 0.0570
_refine_ls_shift/su_max 0.0000
_refine_ls_structure_factor_coef F
_refine_ls_weighting_details 'w = 1/[\s^2^(Fo^2^) + (0.05000(Max(Fo^2^,0) + 2Fc^2^)/3)^2^]'
_refine_ls_weighting_scheme sigma
_refine_ls_wR_factor_ref 0.0650
_reflns_number_gt 1656
_reflns_number_total 1895
_reflns_threshold_expression F^2^>2.0\s(F^2^)
_cod_data_source_file ic0496166si20040528_115802.cif
_cod_data_source_block '__Zn(oba)(H2O)'
_cod_original_cell_volume 642.5(8)
_cod_original_formula_sum 'C14 H10 O6 Zn '
_cod_database_code 4311696

loop_
_symmetry_equiv_pos_as_xyz
x,y,z
-x,-y,-z
-x+1/2,y,-z
x+1/2,-y,z

loop_
_atom_site_label
_atom_site_type_symbol
_atom_site_fract_x
_atom_site_fract_y
_atom_site_fract_z
_atom_site_U_iso_or_equiv
_atom_site_adp_type
_atom_site_occupancy
_atom_site_symmetry_multiplicity
_atom_site_calc_flag
_atom_site_refinement_flags
_atom_site_disorder_assembly
_atom_site_disorder_group
Zn1 Zn 0.2500 0.18185(8) 0.0000 0.0326(1) Uani 1.00 2 d S . .
O1 O 0.0017(3) 0.2008(3) 0.0583(2) 0.0339(5) Uani 1.00 1 d . . .
O2 O -0.1127(4) -0.0721(4) 0.1242(2) 0.0423(6) Uani 1.00 1 d . . .
O3 O 0.2500 0.4571(6) 0.5000 0.0459(9) Uani 1.00 2 d S . .
O4 O 0.2500 0.4955(5) 0.0000 0.0491(10) Uani 1.00 2 d S . .
C1 C -0.0225(4) 0.0986(5) 0.1306(2) 0.0314(7) Uani 1.00 1 d . . .
C2 C 0.0546(4) 0.1852(5) 0.2299(2) 0.0310(7) Uani 1.00 1 d . . .
C3 C 0.1415(5) 0.3839(6) 0.2418(2) 0.0371(8) Uani 1.00 1 d . . .
C4 C 0.2090(5) 0.4662(6) 0.3331(2) 0.0390(8) Uani 1.00 1 d . . .
C5 C 0.1909(5) 0.3511(5) 0.4132(2) 0.0356(7) Uani 1.00 1 d . . .
C6 C 0.1052(5) 0.1545(6) 0.4027(2) 0.0404(8) Uani 1.00 1 d . . .
C7 C 0.0369(5) 0.0710(6) 0.3107(2) 0.0382(8) Uani 1.00 1 d . . .
H1 H 0.1530(5) 0.4633(6) 0.1867(2) 0.0436(13) Uiso 1.00 1 c . . .
H2 H 0.2693(5) 0.6010(6) 0.3410(2) 0.0452(13) Uiso 1.00 1 c . . .
H3 H 0.0936(5) 0.0764(6) 0.4581(2) 0.0475(13) Uiso 1.00 1 c . . .
H4 H -0.0225(5) -0.0642(6) 0.3031(2) 0.0449(13) Uiso 1.00 1 c . . .

loop_
_atom_site_aniso_label
_atom_site_aniso_U_11
_atom_site_aniso_U_22
_atom_site_aniso_U_33
_atom_site_aniso_U_12
_atom_site_aniso_U_13
_atom_site_aniso_U_23
Zn1 0.0364(3) 0.0315(3) 0.0273(3) 0.0000 0.0021(2) 0.0000
O1 0.0342(11) 0.0398(12) 0.0263(10) 0.0049(9) 0.0042(8) 0.0019(8)
O2 0.0450(13) 0.049(1) 0.0315(11) -0.0162(11) 0.0058(9) -0.0077(10)
O3 0.065(2) 0.041(2) 0.024(1) 0.0000 -0.004(1) 0.0000
O4 0.036(2) 0.030(2) 0.077(3) 0.0000 0.003(2) 0.0000
C1 0.0276(13) 0.036(1) 0.030(1) 0.0013(11) 0.0041(11) -0.0019(11)
C2 0.0282(13) 0.037(1) 0.0264(13) -0.0004(11) 0.0024(10) -0.0014(11)
C3 0.042(2) 0.039(2) 0.028(1) -0.0046(13) 0.0040(12) 0.0027(12)
C4 0.044(2) 0.039(2) 0.030(1) -0.008(1) 0.0010(12) -0.0010(12)
C5 0.036(2) 0.043(2) 0.0236(12) 0.0007(13) -0.0010(11) -0.0026(11)
C6 0.041(2) 0.052(2) 0.026(1) -0.008(1) 0.0031(12) 0.0055(13)
C7 0.036(2) 0.043(2) 0.034(2) -0.0063(13) 0.0035(12) 0.0024(13)

loop_
_atom_type_symbol
_atom_type_description
_atom_type_scat_dispersion_real
_atom_type_scat_dispersion_imag
_atom_type_scat_source
Zn Zn 0.231 1.608
;
International Tables for Crystallography
(1992, Vol. C, Tables 4.2.6.8 and 6.1.1.4)
;
O O 0.017 0.010
;
International Tables for Crystallography
(1992, Vol. C, Tables 4.2.6.8 and 6.1.1.4)
;
C C 0.006 0.003
;
International Tables for Crystallography
(1992, Vol. C, Tables 4.2.6.8 and 6.1.1.4)
;
H H 0.000 0.000
;
International Tables for Crystallography
(1992, Vol. C, Table 6.1.1.4)
;

loop_
_geom_angle_atom_site_label_1
_geom_angle_site_symmetry_1
_geom_angle_atom_site_label_2
_geom_angle_site_symmetry_2
_geom_angle_atom_site_label_3
_geom_angle_site_symmetry_3
_geom_angle
_geom_angle_publ_flag
O1 . Zn1 . O4 . 86.89(8) yes
Zn1 . O1 . C1 . 125.08(19) yes
O1 . C1 . O2 . 123.3(3) yes
O1 . C1 . C2 . 119.5(3) yes
O2 . C1 . C2 . 117.2(3) yes
C1 . C2 . C3 . 120.1(3) yes
C1 . C2 . C7 . 120.5(3) yes
C3 . C2 . C7 . 119.4(3) yes
C2 . C3 . C4 . 120.2(3) yes
C2 . C3 . H1 . 119.71(18) no
C4 . C3 . H1 . 120.0(2) no
C3 . C4 . C5 . 120.0(3) yes
C3 . C4 . H2 . 120.1(2) no
C5 . C4 . H2 . 119.93(19) no
O3 . C5 . C4 . 114.6(3) yes
O3 . C5 . C6 . 124.6(3) yes
C4 . C5 . C6 . 120.6(3) yes
C5 . C6 . C7 . 119.6(3) yes
C5 . C6 . H3 . 120.01(19) no
C7 . C6 . H3 . 120.4(2) no
C2 . C7 . C6 . 120.3(3) yes
C2 . C7 . H4 . 119.76(19) no
C6 . C7 . H4 . 120.0(2) no

loop_
_geom_bond_atom_site_label_1
_geom_bond_site_symmetry_1
_geom_bond_atom_site_label_2
_geom_bond_site_symmetry_2
_geom_bond_distance
_geom_bond_publ_flag
Zn1 . O1 . 2.188(3) yes
Zn1 . O4 . 1.968(4) yes
O1 . C1 . 1.262(4) yes
O2 . C1 . 1.253(4) yes
O3 . C5 . 1.383(3) yes
C1 . C2 . 1.498(4) yes
C2 . C3 . 1.395(5) yes
C2 . C7 . 1.388(4) yes
C3 . C4 . 1.379(4) yes
C3 . H1 . 0.9501(6) no
C4 . C5 . 1.384(5) yes
C4 . H2 . 0.9500(6) no
C5 . C6 . 1.379(5) yes
C6 . C7 . 1.392(5) yes
C6 . H3 . 0.9500(6) no
C7 . H4 . 0.9500(6) no

loop_
_geom_contact_atom_site_label_1
_geom_contact_site_symmetry_1
_geom_contact_atom_site_label_2
_geom_contact_site_symmetry_2
_geom_contact_distance
_geom_contact_publ_flag
Zn1 . O1 . 2.188(3) yes
Zn1 . O1 2_555 3.031(3) yes
Zn1 . O1 3_555 2.188(3) yes
Zn1 . O1 4_555 3.031(3) yes
Zn1 . O2 2_555 1.948(3) yes
Zn1 . O2 4_555 1.948(3) yes
Zn1 . O4 . 1.968(4) yes
Zn1 . C1 . 3.091(3) yes
Zn1 . C1 2_555 2.814(3) yes
Zn1 . C1 3_555 3.091(3) yes
Zn1 . C1 4_555 2.814(3) yes
Zn1 . H1 . 3.408(4) no
Zn1 . H1 3_555 3.408(4) no
O1 . O1 2_555 3.015(5) yes
O1 . O2 . 2.214(3) yes
O1 . O2 2_555 3.015(4) yes
O1 . O2 4_555 2.899(4) yes
O1 . O4 . 2.862(3) yes
O1 . O4 2_565 2.656(3) yes
O1 . C1 . 1.262(4) yes
O1 . C1 2_555 3.316(4) yes
O1 . C2 . 2.387(4) yes
O1 . C3 . 2.822(4) yes
O1 . H1 . 2.521(4) no
O2 . O4 2_555 3.221(4) yes
O2 . C1 . 1.253(4) yes
O2 . C1 4_455 3.056(4) yes
O2 . C2 . 2.352(4) yes
O2 . C2 4_455 3.250(4) yes
O2 . C3 4_455 3.372(4) yes
O2 . C7 . 2.779(4) yes
O2 . H1 1_545 3.511(5) no
O2 . H1 4_455 3.247(5) no
O2 . H4 . 2.481(4) no
O3 . C4 . 2.328(4) yes
O3 . C4 3_556 2.328(4) yes
O3 . C5 . 1.383(3) yes
O3 . C5 3_556 1.383(3) yes
O3 . C6 . 2.445(5) yes
O3 . C6 3_556 2.445(5) yes
O3 . H2 . 2.474(4) no
O3 . H2 3_556 2.474(4) no
O3 . H3 . 2.660(5) no
O3 . H3 3_556 2.660(5) no
O4 . C1 2_565 3.363(4) yes
O4 . C1 4_565 3.363(4) yes
O4 . H1 . 2.922(4) no
O4 . H1 2_565 3.508(4) no
O4 . H1 3_555 2.922(4) no
O4 . H1 4_565 3.508(4) no
C1 . C2 . 1.498(4) yes
C1 . C3 . 2.507(5) yes
C1 . C7 . 2.507(5) yes
C1 . H1 . 2.659(5) no
C1 . H4 . 2.662(5) no
C2 . C3 . 1.395(5) yes
C2 . C4 . 2.405(5) yes
C2 . C5 . 2.773(5) yes
C2 . C6 . 2.411(5) yes
C2 . C7 . 1.388(4) yes
C2 . H1 . 2.040(5) no
C2 . H2 . 3.264(5) no
C2 . H2 4_465 3.213(5) no
C2 . H3 . 3.270(5) no
C2 . H4 . 2.035(4) no
C2 . H4 4_555 3.147(5) no
C3 . C4 . 1.379(4) yes
C3 . C5 . 2.392(5) yes
C3 . C6 . 2.774(5) yes
C3 . C7 . 2.403(5) yes
C3 . H1 . 0.9501(6) no
C3 . H2 . 2.030(5) no
C3 . H2 4_465 3.377(5) no
C3 . H4 . 3.261(5) no
C3 . H4 4_555 3.151(5) no
C4 . C5 . 1.384(5) yes
C4 . C5 3_556 3.592(5) yes
C4 . C6 . 2.399(5) yes
C4 . C7 . 2.770(5) yes
C4 . H1 . 2.029(5) no
C4 . H2 . 0.9500(6) no
C4 . H2 4_465 3.306(3) no
C4 . H3 . 3.255(5) no
C4 . H4 1_565 3.383(5) no
C4 . H4 4_555 3.298(5) no
C5 . C5 3_556 2.425(6) yes
C5 . C6 . 1.379(5) yes
C5 . C6 3_556 2.972(5) yes
C5 . C7 . 2.395(5) yes
C5 . H1 . 3.251(5) no
C5 . H2 . 2.032(5) no
C5 . H2 4_465 3.058(5) no
C5 . H3 . 2.028(5) no
C5 . H3 3_556 2.740(5) no
C5 . H4 . 3.252(5) no
C5 . H4 4_555 3.428(5) no
C6 . C6 3_556 3.081(7) yes
C6 . C7 . 1.392(5) yes
C6 . H2 . 3.254(5) no
C6 . H2 4_465 2.875(5) no
C6 . H3 . 0.9500(6) no
C6 . H3 2_556 3.093(7) no
C6 . H3 3_556 2.658(7) no
C6 . H4 . 2.040(5) no
C6 . H4 4_555 3.427(5) no
C7 . H1 . 3.260(5) no
C7 . H2 1_545 3.388(5) no
C7 . H2 4_465 2.956(5) no
C7 . H3 . 2.044(5) no
C7 . H4 . 0.9500(6) no
C7 . H4 4_555 3.283(3) no
H1 . H2 . 2.332(5) no
H1 . H4 4_555 3.592(5) no
H2 . H3 4_565 3.278(5) no
H2 . H4 1_565 2.968(5) no
H2 . H4 4_565 3.391(5) no
H3 . H3 2_556 2.244(7) no
H3 . H3 3_556 2.341(7) no
H3 . H4 . 2.347(5) no
H3 . H4 2_556 3.566(5) no

loop_
_geom_torsion_atom_site_label_1
_geom_torsion_site_symmetry_1
_geom_torsion_atom_site_label_2
_geom_torsion_site_symmetry_2
_geom_torsion_atom_site_label_3
_geom_torsion_site_symmetry_3
_geom_torsion_atom_site_label_4
_geom_torsion_site_symmetry_4
_geom_torsion
_geom_torsion_publ_flag
O4 . Zn1 . O1 . C1 . -131.3(4) yes
O4 . Zn1 . O1 . C1 . -131.3(4) yes
Zn1 . O1 . C1 . O2 . -97.5(4) yes
Zn1 . O1 . C1 . C2 . 84.2(4) yes
Zn1 . O1 . C1 . O2 . -97.5(4) yes
Zn1 . O1 . C1 . C2 . 84.2(4) yes
O1 . C1 . C2 . C3 . 4.2(6) yes
O1 . C1 . C2 . C7 . -177.1(4) yes
O2 . C1 . C2 . C3 . -174.2(4) yes
O2 . C1 . C2 . C7 . 4.5(6) yes
O1 . C1 . C2 . C3 . 4.2(6) yes
O1 . C1 . C2 . C7 . -177.1(4) yes
O2 . C1 . C2 . C3 . -174.2(4) yes
O2 . C1 . C2 . C7 . 4.5(6) yes
C1 . C2 . C3 . C4 . 178.6(4) yes
C1 . C2 . C3 . H1 . -0.778 no
C7 . C2 . C3 . C4 . -0.1(7) yes
C7 . C2 . C3 . H1 . -179.456 no
C1 . C2 . C7 . C6 . -178.6(4) yes
C1 . C2 . C7 . H4 . 1.111 no
C3 . C2 . C7 . C6 . 0.1(7) yes
C3 . C2 . C7 . H4 . 179.783 no
C1 . C2 . C3 . C4 . 178.6(4) yes
C1 . C2 . C3 . H1 . -0.778 no
C7 . C2 . C3 . C4 . -0.1(7) yes
C7 . C2 . C3 . H1 . -179.456 no
C2 . C3 . C4 . C5 . 0.1(7) yes
C2 . C3 . C4 . H2 . 179.393 no
H1 . C3 . C4 . C5 . 179.488 no
H1 . C3 . C4 . H2 . -1.248 no
C2 . C3 . C4 . C5 . 0.1(7) yes
C2 . C3 . C4 . H2 . 179.393 no
H1 . C3 . C4 . C5 . 179.488 no
H1 . C3 . C4 . H2 . -1.248 no
C3 . C4 . C5 . O3 . -175.0(4) yes
C3 . C4 . C5 . C6 . -0.2(7) yes
H2 . C4 . C5 . O3 . 5.763 no
H2 . C4 . C5 . C6 . -179.453 no
C3 . C4 . C5 . O3 . -175.0(4) yes
C3 . C4 . C5 . C6 . -0.2(7) yes
H2 . C4 . C5 . O3 . 5.763 no
H2 . C4 . C5 . C6 . -179.453 no
O3 . C5 . C6 . C7 . 174.4(3) yes
O3 . C5 . C6 . H3 . -5.931 no
C4 . C5 . C6 . C7 . 0.2(7) yes
C4 . C5 . C6 . H3 . 179.832 no
O3 . C5 . C6 . C7 . 174.4(3) yes
O3 . C5 . C6 . H3 . -5.931 no
C4 . C5 . C6 . C7 . 0.2(7) yes
C4 . C5 . C6 . H3 . 179.832 no
C5 . C6 . C7 . C2 . -0.2(7) yes
C5 . C6 . C7 . H4 . -179.840 no
H3 . C6 . C7 . C2 . -179.796 no
H3 . C6 . C7 . H4 . 0.541 no
C1 . C2 . C7 . C6 . -178.6(4) yes
C1 . C2 . C7 . H4 . 1.111 no
C3 . C2 . C7 . C6 . 0.1(7) yes
C3 . C2 . C7 . H4 . 179.783 no
C5 . C6 . C7 . C2 . -0.2(7) yes
C5 . C6 . C7 . H4 . -179.840 no
H3 . C6 . C7 . C2 . -179.796 no
H3 . C6 . C7 . H4 . 0.541 no
